data_1575483
loop_
_publ_author_name
'Ma, Sibo'
'Asada, Yuichi'
'Yamaguchi, Shigehiro'
'Taki, Masayasu'

_publ_section_title
;
 Unsymmetric thieno-phospha-rhodamines: a new class of near-infrared
 fluorescent probes for stimuli-responsive organelle imaging.
;
_journal_issue 76
_journal_name_full 'Chemical communications (Cambridge, England)'
_journal_page_first 14653
_journal_page_last 14656
_journal_paper_doi 10.1039/d5cc03133h
_journal_volume 61
_journal_year 2025
_chemical_formula_sum 'C41 H41 F6 N2 O7 P S'
_chemical_formula_weight 850.79
_space_group_crystal_system triclinic
_space_group_IT_number 2
_space_group_name_Hall '-P 1'
_space_group_name_H-M_alt 'P -1'
_atom_sites_solution_hydrogens geom
_audit_creation_method SHELXL-2018/1
_audit_update_record
;
2025-06-02 deposited with the CCDC.	2025-08-13 downloaded from the CCDC.
;
_cell_angle_alpha 114.008(4)
_cell_angle_beta 98.048(4)
_cell_angle_gamma 95.365(3)
_cell_formula_units_Z 2
_cell_length_a 10.1982(4)
_cell_length_b 14.3510(6)
_cell_length_c 15.6944(7)
_cell_measurement_reflns_used 4858
_cell_measurement_temperature 123(2)
_cell_measurement_theta_max 29.1260
_cell_measurement_theta_min 2.6300
_cell_volume 2048.62(17)
_computing_structure_refinement 'SHELXL-2018/1 (Sheldrick, 2018)'
_diffrn_ambient_temperature 123(2)
_diffrn_measured_fraction_theta_full 0.984
_diffrn_measured_fraction_theta_max 0.982
_diffrn_measurement_device_type 'dtrek-CrysAlisPro-abstract goniometer imported rigaku-d*trek images'
_diffrn_radiation_type MoK\a
_diffrn_radiation_wavelength 0.71073
_diffrn_reflns_av_R_equivalents 0.0550
_diffrn_reflns_av_unetI/netI 0.0975
_diffrn_reflns_Laue_measured_fraction_full 0.984
_diffrn_reflns_Laue_measured_fraction_max 0.982
_diffrn_reflns_limit_h_max 12
_diffrn_reflns_limit_h_min -12
_diffrn_reflns_limit_k_max 16
_diffrn_reflns_limit_k_min -17
_diffrn_reflns_limit_l_max 19
_diffrn_reflns_limit_l_min -19
_diffrn_reflns_number 18337
_diffrn_reflns_point_group_measured_fraction_full 0.984
_diffrn_reflns_point_group_measured_fraction_max 0.982
_diffrn_reflns_theta_full 25.242
_diffrn_reflns_theta_max 25.681
_diffrn_reflns_theta_min 2.629
_diffrn_source 'fine-focus sealed X-ray tube'
_exptl_absorpt_coefficient_mu 0.197
_exptl_crystal_colour blue
_exptl_crystal_density_diffrn 1.379
_exptl_crystal_description plate
_exptl_crystal_F_000 884
_exptl_crystal_size_max 0.090
_exptl_crystal_size_mid 0.090
_exptl_crystal_size_min 0.020
_refine_diff_density_max 0.467
_refine_diff_density_min -0.350
_refine_diff_density_rms 0.062
_refine_ls_extinction_method none
_refine_ls_goodness_of_fit_ref 1.001
_refine_ls_hydrogen_treatment constr
_refine_ls_matrix_type full
_refine_ls_number_parameters 530
_refine_ls_number_reflns 7642
_refine_ls_number_restraints 0
_refine_ls_restrained_S_all 1.001
_refine_ls_R_factor_all 0.1089
_refine_ls_R_factor_gt 0.0561
_refine_ls_shift/su_max 0.000
_refine_ls_shift/su_mean 0.000
_refine_ls_structure_factor_coef Fsqd
_refine_ls_weighting_details 'w=1/[\s^2^(Fo^2^)+(0.0665P)^2^] where P=(Fo^2^+2Fc^2^)/3'
_refine_ls_weighting_scheme calc
_refine_ls_wR_factor_gt 0.1238
_refine_ls_wR_factor_ref 0.1412
_reflns_Friedel_coverage 0.000
_reflns_number_gt 4706
_reflns_number_total 7642
_reflns_threshold_expression 'I > 2\s(I)'
_cod_data_source_file d5cc03133h3.cif
_cod_data_source_block 231227_Ma_1_autored
_cod_depositor_comments 'Adding full bibliography for 1575483.cif.'
_cod_original_cell_volume 2048.62(16)
_cod_database_code 1575483
_shelx_shelxl_version_number 2018/1
_shelx_space_group_comment
;
The symmetry employed for this shelxl refinement is uniquely defined
by the following loop, which should always be used as a source of
symmetry information in preference to the above space-group names.
They are only intended as comments.
;
_shelx_estimated_absorpt_t_min 0.983
_shelx_estimated_absorpt_t_max 0.996

loop_
_space_group_symop_operation_xyz
'x, y, z'
'-x, -y, -z'

loop_
_atom_site_label
_atom_site_type_symbol
_atom_site_fract_x
_atom_site_fract_y
_atom_site_fract_z
_atom_site_U_iso_or_equiv
_atom_site_adp_type
_atom_site_occupancy
_atom_site_site_symmetry_order
_atom_site_calc_flag
_atom_site_refinement_flags_posn
_atom_site_refinement_flags_adp
_atom_site_refinement_flags_occupancy
_atom_site_disorder_assembly
_atom_site_disorder_group
S001 S 0.75303(8) 0.74254(5) 0.65890(5) 0.0211(2) Uani 1 1 d . . . . .
P002 P 0.76132(8) 0.86747(6) 0.96192(5) 0.0207(2) Uani 1 1 d . . . . .
O003 O 0.8325(2) 0.96737(15) 1.04064(13) 0.0266(5) Uani 1 1 d . . . . .
O004 O 0.4566(2) 0.82385(14) 0.63354(14) 0.0264(5) Uani 1 1 d . . . . .
O005 O 0.4813(2) 0.54737(14) 0.71564(15) 0.0312(5) Uani 1 1 d . . . . .
N006 N 1.0119(2) 0.81563(17) 0.67646(16) 0.0212(6) Uani 1 1 d . . . . .
F007 F 0.3206(2) 0.99054(16) 0.46162(18) 0.0696(7) Uani 1 1 d . . . . .
F008 F -0.1435(2) 0.46272(16) 0.28951(18) 0.0702(7) Uani 1 1 d . . . . .
N009 N 0.3236(2) 0.91353(18) 1.09097(17) 0.0245(6) Uani 1 1 d . . . . .
F00A F 0.2013(3) 1.05055(17) 0.38241(19) 0.0831(9) Uani 1 1 d . . . . .
O14 O 0.1144(3) 0.82434(18) 0.40850(18) 0.0518(7) Uani 1 1 d . . . . .
O13 O -0.0222(3) 0.6495(2) 0.3161(2) 0.0697(9) Uani 1 1 d . . . . .
H42 H 0.030895 0.706066 0.341919 0.105 Uiso 0.8485 1 calc R U P . .
O00D O 0.0685(3) 0.8629(2) 0.28318(18) 0.0610(8) Uani 1 1 d . . . . .
F00E F 0.0149(3) 0.39071(19) 0.2314(2) 0.0904(9) Uani 1 1 d . . . . .
F00F F -0.1090(3) 0.4521(2) 0.15488(18) 0.1042(11) Uani 1 1 d . . . . .
C00G C 0.4678(3) 0.6812(2) 0.6689(2) 0.0195(7) Uani 1 1 d . . . . .
C00H C 0.4238(3) 0.7188(2) 0.6020(2) 0.0205(7) Uani 1 1 d . . . . .
C00I C 0.5000(3) 0.7876(2) 0.84862(19) 0.0196(7) Uani 1 1 d . . . . .
C00J C 0.9152(3) 0.8618(2) 0.8221(2) 0.0210(7) Uani 1 1 d . . . . .
H1 H 0.992587 0.903938 0.867847 0.025 Uiso 1 1 calc R U . . .
C00K C 0.3610(3) 0.7664(2) 0.8443(2) 0.0203(7) Uani 1 1 d . . . . .
H2 H 0.305343 0.722423 0.784569 0.024 Uiso 1 1 calc R U . . .
F00L F 0.1415(3) 1.04118(19) 0.5027(2) 0.1014(11) Uani 1 1 d . . . . .
C00M C 0.3018(3) 0.8062(2) 0.9224(2) 0.0236(7) Uani 1 1 d . . . . .
H3 H 0.207401 0.789612 0.915399 0.028 Uiso 1 1 calc R U . . .
C00N C 0.5802(3) 0.8506(2) 0.9412(2) 0.0190(7) Uani 1 1 d . . . . .
C00O C 0.9120(3) 0.8125(2) 0.7215(2) 0.0208(7) Uani 1 1 d . . . . .
C00P C 0.5562(3) 0.7508(2) 0.7635(2) 0.0194(7) Uani 1 1 d . . . . .
C00Q C 0.5221(3) 0.8916(2) 1.0201(2) 0.0215(7) Uani 1 1 d . . . . .
H4 H 0.577847 0.933979 1.080238 0.026 Uiso 1 1 calc R U . . .
C00R C 0.3807(3) 0.8719(2) 1.0133(2) 0.0214(7) Uani 1 1 d . . . . .
C00S C 0.7941(3) 0.8411(2) 0.8445(2) 0.0213(7) Uani 1 1 d . . . . .
C00T C 1.1461(3) 0.8770(2) 0.7252(2) 0.0260(7) Uani 1 1 d . . . . .
H5 H 1.215252 0.834884 0.700405 0.031 Uiso 1 1 calc R U . . .
H6 H 1.157221 0.895184 0.794057 0.031 Uiso 1 1 calc R U . . .
C00U C 0.3515(3) 0.6514(2) 0.5117(2) 0.0242(7) Uani 1 1 d . . . . .
H7 H 0.322772 0.676448 0.465951 0.029 Uiso 1 1 calc R U . . .
C00V C 0.3224(3) 0.5470(2) 0.4903(2) 0.0274(8) Uani 1 1 d . . . . .
H8 H 0.274728 0.500516 0.428525 0.033 Uiso 1 1 calc R U . . .
C00W C 0.4078(3) 0.9725(2) 1.1856(2) 0.0272(8) Uani 1 1 d . . . . .
H9 H 0.460530 0.926934 1.202929 0.041 Uiso 1 1 calc R U . . .
H10 H 0.350709 1.000878 1.232195 0.041 Uiso 1 1 calc R U . . .
H11 H 0.468639 1.029301 1.185116 0.041 Uiso 1 1 calc R U . . .
C00X C 0.4341(3) 0.5751(2) 0.6448(2) 0.0213(7) Uani 1 1 d . . . . .
C00Y C 0.3605(3) 0.5085(2) 0.5557(2) 0.0259(7) Uani 1 1 d . . . . .
H12 H 0.336473 0.437022 0.539754 0.031 Uiso 1 1 calc R U . . .
C00Z C 0.8003(3) 0.7552(2) 0.9789(2) 0.0233(7) Uani 1 1 d . . . . .
C010 C 0.9934(3) 0.7523(2) 0.5723(2) 0.0287(8) Uani 1 1 d . . . . .
H13 H 1.059809 0.782735 0.546442 0.034 Uiso 1 1 calc R U . . .
H14 H 0.902492 0.753259 0.541030 0.034 Uiso 1 1 calc R U . . .
C011 C 0.6890(3) 0.7791(2) 0.76438(19) 0.0188(7) Uani 1 1 d . . . . .
O012 O 0.1640(3) 0.5772(2) 0.3011(2) 0.0741(9) Uani 1 1 d . . . . .
C013 C 0.1819(3) 0.8798(2) 1.0848(2) 0.0298(8) Uani 1 1 d . . . . .
H15 H 0.126943 0.902459 1.042788 0.045 Uiso 1 1 calc R U . . .
H16 H 0.160064 0.910069 1.148373 0.045 Uiso 1 1 calc R U . . .
H17 H 0.163385 0.804176 1.059215 0.045 Uiso 1 1 calc R U . . .
C014 C 0.8738(3) 0.7687(2) 1.0665(2) 0.0291(8) Uani 1 1 d . . . . .
H18 H 0.905807 0.836501 1.115108 0.035 Uiso 1 1 calc R U . . .
C015 C 0.7541(3) 0.6541(2) 0.9087(2) 0.0355(9) Uani 1 1 d . . . . .
H19 H 0.703525 0.643517 0.848954 0.043 Uiso 1 1 calc R U . . .
C016 C 0.4262(4) 0.8651(2) 0.5652(2) 0.0357(9) Uani 1 1 d . . . . .
H20 H 0.475817 0.835639 0.513832 0.054 Uiso 1 1 calc R U . . .
H21 H 0.452518 0.940484 0.596176 0.054 Uiso 1 1 calc R U . . .
H22 H 0.329613 0.847298 0.538770 0.054 Uiso 1 1 calc R U . . .
C017 C 0.1155(4) 0.8821(3) 0.3654(2) 0.0362(9) Uani 1 1 d . . . . .
C018 C 1.0104(3) 0.6410(2) 0.5497(2) 0.0356(9) Uani 1 1 d . . . . .
H23 H 1.100345 0.639920 0.580582 0.053 Uiso 1 1 calc R U . . .
H24 H 0.999230 0.601501 0.480736 0.053 Uiso 1 1 calc R U . . .
H25 H 0.942718 0.610012 0.573307 0.053 Uiso 1 1 calc R U . . .
C019 C 0.1927(4) 0.9911(3) 0.4282(3) 0.0380(9) Uani 1 1 d . . . . .
C01A C 0.4512(4) 0.4407(2) 0.6985(2) 0.0404(9) Uani 1 1 d . . . . .
H26 H 0.353668 0.419152 0.684755 0.061 Uiso 1 1 calc R U . . .
H27 H 0.490948 0.432263 0.755018 0.061 Uiso 1 1 calc R U . . .
H28 H 0.488641 0.397832 0.644109 0.061 Uiso 1 1 calc R U . . .
C01B C 0.7813(4) 0.5693(3) 0.9253(3) 0.0403(9) Uani 1 1 d . . . . .
H29 H 0.749478 0.501211 0.877110 0.048 Uiso 1 1 calc R U . . .
C01C C 0.8550(4) 0.5842(3) 1.0125(3) 0.0391(9) Uani 1 1 d . . . . .
H30 H 0.874496 0.526216 1.023730 0.047 Uiso 1 1 calc R U . . .
C01D C 1.1671(3) 0.9755(2) 0.7110(2) 0.0391(9) Uani 1 1 d . . . . .
H31 H 1.155295 0.957890 0.642813 0.059 Uiso 1 1 calc R U . . .
H32 H 1.258081 1.013326 0.742779 0.059 Uiso 1 1 calc R U . . .
H33 H 1.101410 1.018975 0.738120 0.059 Uiso 1 1 calc R U . . .
C01E C 0.9002(3) 0.6833(3) 1.0830(2) 0.0374(9) Uani 1 1 d . . . . .
H34 H 0.949522 0.693244 1.142952 0.045 Uiso 1 1 calc R U . . .
C01F C 0.6564(4) 0.2779(3) 0.8096(3) 0.0483(10) Uani 1 1 d . . . . .
H35 H 0.751687 0.290733 0.820201 0.058 Uiso 1 1 calc R U . . .
C01G C 0.0450(5) 0.5748(3) 0.2901(3) 0.0470(10) Uani 1 1 d . . . . .
C01H C 0.4516(4) 0.2911(3) 0.8696(3) 0.0507(11) Uani 1 1 d . . . . .
H36 H 0.406633 0.313744 0.921774 0.061 Uiso 1 1 calc R U . . .
C01I C 0.4450(5) 0.2061(3) 0.7025(3) 0.0523(11) Uani 1 1 d . . . . .
H37 H 0.395085 0.168845 0.639418 0.063 Uiso 1 1 calc R U . . .
C01J C 0.3783(4) 0.2391(3) 0.7782(3) 0.0512(11) Uani 1 1 d . . . . .
H38 H 0.283010 0.226009 0.767112 0.061 Uiso 1 1 calc R U . . .
C01K C -0.0491(5) 0.4698(3) 0.2405(3) 0.0524(11) Uani 1 1 d . . . . .
C01L C 0.5919(4) 0.3105(3) 0.8858(3) 0.0503(11) Uani 1 1 d . . . . .
H39 H 0.642515 0.345933 0.948859 0.060 Uiso 1 1 calc R U . . .
C01M C 0.5833(5) 0.2270(3) 0.7185(3) 0.0533(11) Uani 1 1 d . . . . .
H40 H 0.628080 0.206134 0.666201 0.064 Uiso 1 1 calc R U . . .

loop_
_atom_site_aniso_label
_atom_site_aniso_U_11
_atom_site_aniso_U_22
_atom_site_aniso_U_33
_atom_site_aniso_U_23
_atom_site_aniso_U_13
_atom_site_aniso_U_12
S001 0.0223(4) 0.0212(4) 0.0151(4) 0.0038(3) 0.0038(3) -0.0001(3)
P002 0.0219(5) 0.0201(4) 0.0157(4) 0.0049(3) 0.0014(3) -0.0007(3)
O003 0.0237(12) 0.0272(11) 0.0187(11) 0.0025(10) 0.0012(9) -0.0045(9)
O004 0.0331(13) 0.0216(11) 0.0214(11) 0.0094(10) -0.0006(10) -0.0014(9)
O005 0.0426(15) 0.0193(11) 0.0286(12) 0.0106(10) 0.0002(11) -0.0014(10)
N006 0.0227(15) 0.0238(13) 0.0184(13) 0.0091(11) 0.0089(12) 0.0022(11)
F007 0.0500(16) 0.0474(14) 0.102(2) 0.0361(14) -0.0174(14) -0.0100(11)
F008 0.0685(17) 0.0493(14) 0.0857(18) 0.0221(14) 0.0269(15) -0.0094(12)
N009 0.0219(15) 0.0282(14) 0.0210(13) 0.0074(12) 0.0077(12) 0.0028(11)
F00A 0.108(2) 0.0569(15) 0.092(2) 0.0538(16) -0.0142(17) -0.0053(14)
O14 0.0664(19) 0.0426(15) 0.0474(16) 0.0286(14) -0.0039(14) -0.0090(13)
O13 0.065(2) 0.0396(16) 0.097(3) 0.0328(18) -0.0095(18) -0.0081(15)
O00D 0.086(2) 0.0509(17) 0.0370(16) 0.0178(14) -0.0091(15) 0.0030(15)
F00E 0.111(2) 0.0599(17) 0.112(2) 0.0384(17) 0.043(2) 0.0260(16)
F00F 0.149(3) 0.0752(18) 0.0605(17) 0.0364(15) -0.0429(18) -0.0520(18)
C00G 0.0164(16) 0.0180(15) 0.0179(15) 0.0015(13) 0.0049(13) 0.0005(12)
C00H 0.0189(17) 0.0214(16) 0.0201(16) 0.0081(14) 0.0046(13) 0.0006(12)
C00I 0.0214(17) 0.0177(15) 0.0164(15) 0.0058(13) 0.0005(13) -0.0003(12)
C00J 0.0185(18) 0.0209(16) 0.0183(15) 0.0046(13) 0.0017(13) -0.0012(12)
C00K 0.0203(17) 0.0175(15) 0.0173(15) 0.0039(13) -0.0001(13) -0.0021(12)
F00L 0.103(2) 0.0665(17) 0.087(2) -0.0202(16) 0.0572(19) -0.0156(15)
C00M 0.0157(17) 0.0259(16) 0.0259(17) 0.0084(15) 0.0043(14) 0.0003(13)
C00N 0.0222(17) 0.0166(15) 0.0183(15) 0.0083(13) 0.0037(13) -0.0005(12)
C00O 0.0253(18) 0.0168(15) 0.0196(16) 0.0067(13) 0.0053(14) 0.0038(13)
C00P 0.0211(18) 0.0170(15) 0.0199(15) 0.0088(13) 0.0016(13) 0.0023(12)
C00Q 0.0215(18) 0.0193(15) 0.0172(15) 0.0043(13) -0.0015(13) -0.0023(12)
C00R 0.0227(18) 0.0216(16) 0.0210(16) 0.0103(14) 0.0053(14) 0.0017(13)
C00S 0.0227(18) 0.0198(15) 0.0179(15) 0.0059(13) 0.0014(13) 0.0013(13)
C00T 0.0189(18) 0.0308(18) 0.0247(17) 0.0089(15) 0.0039(14) 0.0011(13)
C00U 0.0206(18) 0.0304(18) 0.0175(15) 0.0070(15) 0.0025(14) 0.0012(13)
C00V 0.0220(18) 0.0251(17) 0.0212(16) -0.0019(15) 0.0016(14) -0.0016(13)
C00W 0.030(2) 0.0287(17) 0.0189(16) 0.0061(15) 0.0069(15) 0.0043(14)
C00X 0.0199(18) 0.0213(16) 0.0204(16) 0.0067(14) 0.0042(14) 0.0033(13)
C00Y 0.0267(19) 0.0167(16) 0.0248(17) 0.0006(14) 0.0062(15) -0.0034(13)
C00Z 0.0204(18) 0.0267(17) 0.0238(16) 0.0115(15) 0.0066(14) 0.0010(13)
C010 0.031(2) 0.0329(18) 0.0166(16) 0.0053(15) 0.0070(14) -0.0006(14)
C011 0.0228(18) 0.0152(15) 0.0147(15) 0.0031(13) 0.0042(13) -0.0002(12)
O012 0.055(2) 0.086(2) 0.0543(19) 0.0097(17) 0.0005(17) -0.0038(17)
C013 0.028(2) 0.0335(18) 0.0265(17) 0.0099(16) 0.0115(15) 0.0022(14)
C014 0.0236(19) 0.0346(19) 0.0264(17) 0.0112(16) 0.0040(15) 0.0016(14)
C015 0.047(2) 0.0300(19) 0.0237(18) 0.0093(16) -0.0018(16) 0.0036(16)
C016 0.046(2) 0.0301(18) 0.0327(19) 0.0194(17) -0.0020(17) -0.0009(16)
C017 0.041(2) 0.035(2) 0.033(2) 0.0156(18) 0.0038(17) 0.0070(16)
C018 0.037(2) 0.0308(18) 0.0325(19) 0.0036(16) 0.0157(17) 0.0065(15)
C019 0.041(2) 0.035(2) 0.041(2) 0.0202(19) 0.0064(19) 0.0032(17)
C01A 0.054(3) 0.0226(18) 0.044(2) 0.0161(17) 0.0061(19) 0.0021(16)
C01B 0.053(3) 0.0252(18) 0.041(2) 0.0142(17) 0.0027(19) 0.0076(16)
C01C 0.044(2) 0.037(2) 0.046(2) 0.0244(19) 0.0102(19) 0.0152(17)
C01D 0.035(2) 0.035(2) 0.039(2) 0.0111(18) 0.0054(17) -0.0047(16)
C01E 0.033(2) 0.053(2) 0.0329(19) 0.0260(19) 0.0019(16) 0.0078(17)
C01F 0.047(3) 0.043(2) 0.070(3) 0.034(2) 0.023(2) 0.0121(19)
C01G 0.048(3) 0.056(3) 0.038(2) 0.025(2) -0.001(2) -0.002(2)
C01H 0.060(3) 0.043(2) 0.060(3) 0.028(2) 0.027(2) 0.009(2)
C01I 0.070(3) 0.036(2) 0.049(3) 0.018(2) 0.006(2) 0.006(2)
C01J 0.052(3) 0.041(2) 0.069(3) 0.032(2) 0.016(2) 0.0017(19)
C01K 0.067(3) 0.047(3) 0.048(2) 0.028(2) 0.008(2) -0.006(2)
C01L 0.069(3) 0.033(2) 0.048(2) 0.019(2) 0.008(2) 0.001(2)
C01M 0.082(4) 0.042(2) 0.052(3) 0.027(2) 0.031(3) 0.026(2)

loop_
_atom_type_symbol
_atom_type_description
_atom_type_scat_dispersion_real
_atom_type_scat_dispersion_imag
_atom_type_scat_source
C C 0.0033 0.0016 'International Tables Vol C Tables 4.2.6.8 and 6.1.1.4'
H H 0.0000 0.0000 'International Tables Vol C Tables 4.2.6.8 and 6.1.1.4'
N N 0.0061 0.0033 'International Tables Vol C Tables 4.2.6.8 and 6.1.1.4'
O O 0.0106 0.0060 'International Tables Vol C Tables 4.2.6.8 and 6.1.1.4'
F F 0.0171 0.0103 'International Tables Vol C Tables 4.2.6.8 and 6.1.1.4'
P P 0.1023 0.0942 'International Tables Vol C Tables 4.2.6.8 and 6.1.1.4'
S S 0.1246 0.1234 'International Tables Vol C Tables 4.2.6.8 and 6.1.1.4'

loop_
_geom_angle_atom_site_label_1
_geom_angle_atom_site_label_2
_geom_angle_atom_site_label_3
_geom_angle
_geom_angle_site_symmetry_1
_geom_angle_site_symmetry_3
_geom_angle_publ_flag
C00O S001 C011 91.80(14) . . ?
O003 P002 C00N 115.58(12) . . ?
O003 P002 C00Z 113.59(13) . . ?
C00N P002 C00Z 104.18(13) . . ?
O003 P002 C00S 116.44(12) . . ?
C00N P002 C00S 101.95(13) . . ?
C00Z P002 C00S 103.43(13) . . ?
C00H O004 C016 117.0(2) . . ?
C00X O005 C01A 118.4(2) . . ?
C00O N006 C00T 123.2(2) . . ?
C00O N006 C010 120.3(2) . . ?
C00T N006 C010 116.5(2) . . ?
C00R N009 C013 120.0(2) . . ?
C00R N009 C00W 120.3(2) . . ?
C013 N009 C00W 118.0(2) . . ?
C01G O13 H42 109.5 . . ?
C00H C00G C00X 119.0(3) . . ?
C00H C00G C00P 121.4(2) . . ?
C00X C00G C00P 119.5(3) . . ?
O004 C00H C00U 124.7(3) . . ?
O004 C00H C00G 114.7(2) . . ?
C00U C00H C00G 120.5(3) . . ?
C00K C00I C00N 116.1(3) . . ?
C00K C00I C00P 121.2(3) . . ?
C00N C00I C00P 122.6(3) . . ?
C00S C00J C00O 112.3(3) . . ?
C00S C00J H1 123.9 . . ?
C00O C00J H1 123.9 . . ?
C00M C00K C00I 123.2(3) . . ?
C00M C00K H2 118.4 . . ?
C00I C00K H2 118.4 . . ?
C00K C00M C00R 120.5(3) . . ?
C00K C00M H3 119.7 . . ?
C00R C00M H3 119.7 . . ?
C00Q C00N C00I 121.2(3) . . ?
C00Q C00N P002 117.0(2) . . ?
C00I C00N P002 121.5(2) . . ?
N006 C00O C00J 127.7(3) . . ?
N006 C00O S001 121.0(2) . . ?
C00J C00O S001 111.3(2) . . ?
C011 C00P C00I 122.4(3) . . ?
C011 C00P C00G 117.4(2) . . ?
C00I C00P C00G 120.1(3) . . ?
C00N C00Q C00R 121.6(3) . . ?
C00N C00Q H4 119.2 . . ?
C00R C00Q H4 119.2 . . ?
N009 C00R C00M 121.3(3) . . ?
N009 C00R C00Q 121.5(3) . . ?
C00M C00R C00Q 117.2(3) . . ?
C00J C00S C011 114.9(3) . . ?
C00J C00S P002 126.8(2) . . ?
C011 C00S P002 117.7(2) . . ?
N006 C00T C01D 111.8(3) . . ?
N006 C00T H5 109.3 . . ?
C01D C00T H5 109.3 . . ?
N006 C00T H6 109.3 . . ?
C01D C00T H6 109.3 . . ?
H5 C00T H6 107.9 . . ?
C00V C00U C00H 118.5(3) . . ?
C00V C00U H7 120.7 . . ?
C00H C00U H7 120.7 . . ?
C00Y C00V C00U 122.1(3) . . ?
C00Y C00V H8 118.9 . . ?
C00U C00V H8 118.9 . . ?
N009 C00W H9 109.5 . . ?
N009 C00W H10 109.5 . . ?
H9 C00W H10 109.5 . . ?
N009 C00W H11 109.5 . . ?
H9 C00W H11 109.5 . . ?
H10 C00W H11 109.5 . . ?
O005 C00X C00Y 125.6(3) . . ?
O005 C00X C00G 114.0(2) . . ?
C00Y C00X C00G 120.4(3) . . ?
C00V C00Y C00X 119.3(3) . . ?
C00V C00Y H12 120.3 . . ?
C00X C00Y H12 120.3 . . ?
C014 C00Z C015 118.4(3) . . ?
C014 C00Z P002 119.2(2) . . ?
C015 C00Z P002 122.3(2) . . ?
N006 C010 C018 111.3(3) . . ?
N006 C010 H13 109.4 . . ?
C018 C010 H13 109.4 . . ?
N006 C010 H14 109.4 . . ?
C018 C010 H14 109.4 . . ?
H13 C010 H14 108.0 . . ?
C00P C011 C00S 128.4(3) . . ?
C00P C011 S001 121.9(2) . . ?
C00S C011 S001 109.6(2) . . ?
N009 C013 H15 109.5 . . ?
N009 C013 H16 109.5 . . ?
H15 C013 H16 109.5 . . ?
N009 C013 H17 109.5 . . ?
H15 C013 H17 109.5 . . ?
H16 C013 H17 109.5 . . ?
C01E C014 C00Z 120.5(3) . . ?
C01E C014 H18 119.8 . . ?
C00Z C014 H18 119.8 . . ?
C01B C015 C00Z 120.9(3) . . ?
C01B C015 H19 119.5 . . ?
C00Z C015 H19 119.5 . . ?
O004 C016 H20 109.5 . . ?
O004 C016 H21 109.5 . . ?
H20 C016 H21 109.5 . . ?
O004 C016 H22 109.5 . . ?
H20 C016 H22 109.5 . . ?
H21 C016 H22 109.5 . . ?
O00D C017 O14 130.0(3) . . ?
O00D C017 C019 117.2(3) . . ?
O14 C017 C019 112.7(3) . . ?
C010 C018 H23 109.5 . . ?
C010 C018 H24 109.5 . . ?
H23 C018 H24 109.5 . . ?
C010 C018 H25 109.5 . . ?
H23 C018 H25 109.5 . . ?
H24 C018 H25 109.5 . . ?
F00L C019 F00A 106.8(3) . . ?
F00L C019 F007 106.1(3) . . ?
F00A C019 F007 104.1(3) . . ?
F00L C019 C017 113.6(3) . . ?
F00A C019 C017 113.3(3) . . ?
F007 C019 C017 112.2(3) . . ?
O005 C01A H26 109.5 . . ?
O005 C01A H27 109.5 . . ?
H26 C01A H27 109.5 . . ?
O005 C01A H28 109.5 . . ?
H26 C01A H28 109.5 . . ?
H27 C01A H28 109.5 . . ?
C015 C01B C01C 119.9(3) . . ?
C015 C01B H29 120.1 . . ?
C01C C01B H29 120.1 . . ?
C01E C01C C01B 120.1(3) . . ?
C01E C01C H30 120.0 . . ?
C01B C01C H30 120.0 . . ?
C00T C01D H31 109.5 . . ?
C00T C01D H32 109.5 . . ?
H31 C01D H32 109.5 . . ?
C00T C01D H33 109.5 . . ?
H31 C01D H33 109.5 . . ?
H32 C01D H33 109.5 . . ?
C01C C01E C014 120.3(3) . . ?
C01C C01E H34 119.9 . . ?
C014 C01E H34 119.9 . . ?
C01M C01F C01L 120.2(4) . . ?
C01M C01F H35 119.9 . . ?
C01L C01F H35 119.9 . . ?
O012 C01G O13 129.6(4) . . ?
O012 C01G C01K 119.4(4) . . ?
O13 C01G C01K 111.0(4) . . ?
C01J C01H C01L 120.2(4) . . ?
C01J C01H H36 119.9 . . ?
C01L C01H H36 119.9 . . ?
C01M C01I C01J 120.3(4) . . ?
C01M C01I H37 119.9 . . ?
C01J C01I H37 119.8 . . ?
C01H C01J C01I 119.4(4) . . ?
C01H C01J H38 120.3 . . ?
C01I C01J H38 120.3 . . ?
F00F C01K F00E 106.5(4) . . ?
F00F C01K F008 108.0(4) . . ?
F00E C01K F008 105.0(3) . . ?
F00F C01K C01G 112.1(3) . . ?
F00E C01K C01G 112.8(4) . . ?
F008 C01K C01G 112.0(3) . . ?
C01F C01L C01H 119.5(4) . . ?
C01F C01L H39 120.2 . . ?
C01H C01L H39 120.2 . . ?
C01F C01M C01I 120.3(4) . . ?
C01F C01M H40 119.9 . . ?
C01I C01M H40 119.9 . . ?

loop_
_geom_bond_atom_site_label_1
_geom_bond_atom_site_label_2
_geom_bond_distance
_geom_bond_site_symmetry_2
_geom_bond_publ_flag
S001 C00O 1.746(3) . ?
S001 C011 1.761(3) . ?
P002 O003 1.490(2) . ?
P002 C00N 1.806(3) . ?
P002 C00Z 1.807(3) . ?
P002 C00S 1.811(3) . ?
O004 C00H 1.372(3) . ?
O004 C016 1.434(3) . ?
O005 C00X 1.368(3) . ?
O005 C01A 1.437(3) . ?
N006 C00O 1.326(4) . ?
N006 C00T 1.472(4) . ?
N006 C010 1.486(3) . ?
F007 C019 1.338(4) . ?
F008 C01K 1.335(4) . ?
N009 C00R 1.361(3) . ?
N009 C013 1.457(4) . ?
N009 C00W 1.465(4) . ?
F00A C019 1.325(4) . ?
O14 C017 1.266(4) . ?
O13 C01G 1.282(5) . ?
O13 H42 0.8400 . ?
O00D C017 1.218(4) . ?
F00E C01K 1.329(5) . ?
F00F C01K 1.306(4) . ?
C00G C00H 1.404(4) . ?
C00G C00X 1.405(4) . ?
C00G C00P 1.505(4) . ?
C00H C00U 1.395(4) . ?
C00I C00K 1.407(4) . ?
C00I C00N 1.435(4) . ?
C00I C00P 1.445(4) . ?
C00J C00S 1.370(4) . ?
C00J C00O 1.438(4) . ?
C00J H1 0.9500 . ?
C00K C00M 1.377(4) . ?
C00K H2 0.9500 . ?
F00L C019 1.309(4) . ?
C00M C00R 1.419(4) . ?
C00M H3 0.9500 . ?
C00N C00Q 1.381(4) . ?
C00P C011 1.373(4) . ?
C00Q C00R 1.424(4) . ?
C00Q H4 0.9500 . ?
C00S C011 1.433(4) . ?
C00T C01D 1.519(4) . ?
C00T H5 0.9900 . ?
C00T H6 0.9900 . ?
C00U C00V 1.387(4) . ?
C00U H7 0.9500 . ?
C00V C00Y 1.377(4) . ?
C00V H8 0.9500 . ?
C00W H9 0.9800 . ?
C00W H10 0.9800 . ?
C00W H11 0.9800 . ?
C00X C00Y 1.385(4) . ?
C00Y H12 0.9500 . ?
C00Z C014 1.400(4) . ?
C00Z C015 1.402(4) . ?
C010 C018 1.521(4) . ?
C010 H13 0.9900 . ?
C010 H14 0.9900 . ?
O012 C01G 1.197(5) . ?
C013 H15 0.9800 . ?
C013 H16 0.9800 . ?
C013 H17 0.9800 . ?
C014 C01E 1.393(4) . ?
C014 H18 0.9500 . ?
C015 C01B 1.388(4) . ?
C015 H19 0.9500 . ?
C016 H20 0.9800 . ?
C016 H21 0.9800 . ?
C016 H22 0.9800 . ?
C017 C019 1.528(5) . ?
C018 H23 0.9800 . ?
C018 H24 0.9800 . ?
C018 H25 0.9800 . ?
C01A H26 0.9800 . ?
C01A H27 0.9800 . ?
C01A H28 0.9800 . ?
C01B C01C 1.388(5) . ?
C01B H29 0.9500 . ?
C01C C01E 1.384(5) . ?
C01C H30 0.9500 . ?
C01D H31 0.9800 . ?
C01D H32 0.9800 . ?
C01D H33 0.9800 . ?
C01E H34 0.9500 . ?
C01F C01M 1.372(5) . ?
C01F C01L 1.380(5) . ?
C01F H35 0.9500 . ?
C01G C01K 1.537(5) . ?
C01H C01J 1.377(5) . ?
C01H C01L 1.399(5) . ?
C01H H36 0.9500 . ?
C01I C01M 1.380(5) . ?
C01I C01J 1.388(5) . ?
C01I H37 0.9500 . ?
C01J H38 0.9500 . ?
C01L H39 0.9500 . ?
C01M H40 0.9500 . ?

loop_
_geom_torsion_atom_site_label_1
_geom_torsion_atom_site_label_2
_geom_torsion_atom_site_label_3
_geom_torsion_atom_site_label_4
_geom_torsion
_geom_torsion_site_symmetry_1
_geom_torsion_site_symmetry_2
_geom_torsion_site_symmetry_3
_geom_torsion_site_symmetry_4
_geom_torsion_publ_flag
C016 O004 C00H C00U -6.8(4) . . . . ?
C016 O004 C00H C00G 173.8(3) . . . . ?
C00X C00G C00H O004 177.3(2) . . . . ?
C00P C00G C00H O004 -6.1(4) . . . . ?
C00X C00G C00H C00U -2.1(4) . . . . ?
C00P C00G C00H C00U 174.6(3) . . . . ?
C00N C00I C00K C00M 2.8(4) . . . . ?
C00P C00I C00K C00M -175.0(3) . . . . ?
C00I C00K C00M C00R -0.3(4) . . . . ?
C00K C00I C00N C00Q -3.1(4) . . . . ?
C00P C00I C00N C00Q 174.6(3) . . . . ?
C00K C00I C00N P002 169.8(2) . . . . ?
C00P C00I C00N P002 -12.5(4) . . . . ?
O003 P002 C00N C00Q -35.7(3) . . . . ?
C00Z P002 C00N C00Q 89.7(2) . . . . ?
C00S P002 C00N C00Q -162.9(2) . . . . ?
O003 P002 C00N C00I 151.1(2) . . . . ?
C00Z P002 C00N C00I -83.5(2) . . . . ?
C00S P002 C00N C00I 23.8(3) . . . . ?
C00T N006 C00O C00J -3.0(5) . . . . ?
C010 N006 C00O C00J 174.7(3) . . . . ?
C00T N006 C00O S001 177.2(2) . . . . ?
C010 N006 C00O S001 -5.1(4) . . . . ?
C00S C00J C00O N006 -179.1(3) . . . . ?
C00S C00J C00O S001 0.7(3) . . . . ?
C011 S001 C00O N006 -179.3(2) . . . . ?
C011 S001 C00O C00J 0.8(2) . . . . ?
C00K C00I C00P C011 173.2(3) . . . . ?
C00N C00I C00P C011 -4.4(4) . . . . ?
C00K C00I C00P C00G -5.1(4) . . . . ?
C00N C00I C00P C00G 177.3(3) . . . . ?
C00H C00G C00P C011 -75.0(4) . . . . ?
C00X C00G C00P C011 101.6(3) . . . . ?
C00H C00G C00P C00I 103.4(3) . . . . ?
C00X C00G C00P C00I -80.0(3) . . . . ?
C00I C00N C00Q C00R 1.1(4) . . . . ?
P002 C00N C00Q C00R -172.1(2) . . . . ?
C013 N009 C00R C00M 8.6(4) . . . . ?
C00W N009 C00R C00M 173.9(3) . . . . ?
C013 N009 C00R C00Q -170.8(3) . . . . ?
C00W N009 C00R C00Q -5.5(4) . . . . ?
C00K C00M C00R N009 178.8(3) . . . . ?
C00K C00M C00R C00Q -1.8(4) . . . . ?
C00N C00Q C00R N009 -179.2(3) . . . . ?
C00N C00Q C00R C00M 1.4(4) . . . . ?
C00O C00J C00S C011 -2.4(4) . . . . ?
C00O C00J C00S P002 168.1(2) . . . . ?
O003 P002 C00S C00J 39.8(3) . . . . ?
C00N P002 C00S C00J 166.5(3) . . . . ?
C00Z P002 C00S C00J -85.6(3) . . . . ?
O003 P002 C00S C011 -150.0(2) . . . . ?
C00N P002 C00S C011 -23.3(3) . . . . ?
C00Z P002 C00S C011 84.7(2) . . . . ?
C00O N006 C00T C01D -103.2(3) . . . . ?
C010 N006 C00T C01D 79.0(3) . . . . ?
O004 C00H C00U C00V -178.3(3) . . . . ?
C00G C00H C00U C00V 1.0(4) . . . . ?
C00H C00U C00V C00Y 1.2(4) . . . . ?
C01A O005 C00X C00Y -1.2(4) . . . . ?
C01A O005 C00X C00G 179.4(3) . . . . ?
C00H C00G C00X O005 -179.5(2) . . . . ?
C00P C00G C00X O005 3.8(4) . . . . ?
C00H C00G C00X C00Y 1.1(4) . . . . ?
C00P C00G C00X C00Y -175.7(3) . . . . ?
C00U C00V C00Y C00X -2.2(5) . . . . ?
O005 C00X C00Y C00V -178.3(3) . . . . ?
C00G C00X C00Y C00V 1.1(4) . . . . ?
O003 P002 C00Z C014 9.5(3) . . . . ?
C00N P002 C00Z C014 -117.1(2) . . . . ?
C00S P002 C00Z C014 136.6(2) . . . . ?
O003 P002 C00Z C015 -173.6(2) . . . . ?
C00N P002 C00Z C015 59.8(3) . . . . ?
C00S P002 C00Z C015 -46.4(3) . . . . ?
C00O N006 C010 C018 -81.2(3) . . . . ?
C00T N006 C010 C018 96.6(3) . . . . ?
C00I C00P C011 C00S 4.0(5) . . . . ?
C00G C00P C011 C00S -177.6(3) . . . . ?
C00I C00P C011 S001 -174.5(2) . . . . ?
C00G C00P C011 S001 3.8(4) . . . . ?
C00J C00S C011 C00P -175.8(3) . . . . ?
P002 C00S C011 C00P 12.8(4) . . . . ?
C00J C00S C011 S001 2.9(3) . . . . ?
P002 C00S C011 S001 -168.50(15) . . . . ?
C00O S001 C011 C00P 176.8(2) . . . . ?
C00O S001 C011 C00S -2.0(2) . . . . ?
C015 C00Z C014 C01E 0.2(5) . . . . ?
P002 C00Z C014 C01E 177.2(2) . . . . ?
C014 C00Z C015 C01B -0.5(5) . . . . ?
P002 C00Z C015 C01B -177.4(3) . . . . ?
O00D C017 C019 F00L 120.2(4) . . . . ?
O14 C017 C019 F00L -61.7(4) . . . . ?
O00D C017 C019 F00A -1.8(5) . . . . ?
O14 C017 C019 F00A 176.3(3) . . . . ?
O00D C017 C019 F007 -119.4(4) . . . . ?
O14 C017 C019 F007 58.7(4) . . . . ?
C00Z C015 C01B C01C 0.1(5) . . . . ?
C015 C01B C01C C01E 0.6(5) . . . . ?
C01B C01C C01E C014 -1.0(5) . . . . ?
C00Z C014 C01E C01C 0.5(5) . . . . ?
C01L C01H C01J C01I 0.2(6) . . . . ?
C01M C01I C01J C01H -1.4(6) . . . . ?
O012 C01G C01K F00F -107.7(5) . . . . ?
O13 C01G C01K F00F 73.8(5) . . . . ?
O012 C01G C01K F00E 12.5(5) . . . . ?
O13 C01G C01K F00E -166.0(4) . . . . ?
O012 C01G C01K F008 130.7(4) . . . . ?
O13 C01G C01K F008 -47.8(5) . . . . ?
C01M C01F C01L C01H 0.2(5) . . . . ?
C01J C01H C01L C01F 0.4(5) . . . . ?
C01L C01F C01M C01I -1.4(6) . . . . ?
C01J C01I C01M C01F 2.0(6) . . . . ?
